data_7224036
loop_
_publ_author_name
'hong, zhi'
'Li, Jianjun'
'Chen, Guang'
'Jiang, Huajiang'
'Yang, Xiao-Feng'
'Pan, Heng'
'Su, Weike'

_publ_section_title
;
 Solvent-free mechanochemical synthesis of arylcyanomethylenequinone
 oximes from phenylacetonitriles and 4-unsubstituted nitroaromatic
 compounds using KF/nano-\g-Al2O3 as catalyst
;
_journal_name_full 'RSC Adv.'
_journal_paper_doi 10.1039/C5RA23606A
_journal_year 2016
_chemical_formula_moiety 'C15 H12 N2 O'
_chemical_formula_sum 'C15 H12 N2 O'
_chemical_formula_weight 236.27
_chemical_melting_point '160.4~161.9 \%C'
_chemical_name_systematic \a-(3-methyl-4-(hydroxyimino)-2,5-cyclohexadien-1-ylidene)benzeneacetonitrile
_space_group_crystal_system monoclinic
_space_group_IT_number 14
_space_group_name_Hall '-P 2ybc'
_space_group_name_H-M_alt 'P 1 21/c 1'
_symmetry_space_group_name_Hall '-P 2ybc'
_symmetry_space_group_name_H-M 'P 1 21/c 1'
_atom_sites_solution_hydrogens geom
_audit_creation_method SHELXL-2013
_audit_update_record
;
2015-11-09 deposited with the CCDC.
2016-01-25 downloaded from the CCDC.
;
_cell_angle_alpha 90
_cell_angle_beta 91.278(9)
_cell_angle_gamma 90
_cell_formula_units_Z 4
_cell_length_a 6.958(5)
_cell_length_b 3.937(3)
_cell_length_c 45.96(3)
_cell_measurement_reflns_used 1534
_cell_measurement_temperature 296(2)
_cell_measurement_theta_max 21.1933
_cell_measurement_theta_min 2.6597
_cell_volume 1258.7(16)
_computing_structure_refinement 'SHELXL-2013 (Sheldrick, 2013)'
_diffrn_ambient_temperature 296(2)
_diffrn_measured_fraction_theta_full 0.992
_diffrn_measured_fraction_theta_max 0.979
_diffrn_measurement_device_type 'CCD area detector'
_diffrn_measurement_method 'phi and omega scans'
_diffrn_radiation_type MoK\a
_diffrn_radiation_wavelength 0.71073
_diffrn_reflns_av_R_equivalents 0.0501
_diffrn_reflns_av_unetI/netI 0.0556
_diffrn_reflns_laue_measured_fraction_full 0.992
_diffrn_reflns_laue_measured_fraction_max 0.979
_diffrn_reflns_limit_h_max 8
_diffrn_reflns_limit_h_min -8
_diffrn_reflns_limit_k_max 5
_diffrn_reflns_limit_k_min -5
_diffrn_reflns_limit_l_max 52
_diffrn_reflns_limit_l_min -59
_diffrn_reflns_number 9322
_diffrn_reflns_point_group_measured_fraction_full 0.992
_diffrn_reflns_point_group_measured_fraction_max 0.979
_diffrn_reflns_theta_full 25.242
_diffrn_reflns_theta_max 27.410
_diffrn_reflns_theta_min 1.773
_exptl_absorpt_coefficient_mu 0.080
_exptl_absorpt_correction_T_max 0.992
_exptl_absorpt_correction_T_min 0.982
_exptl_absorpt_correction_type multi-scan
_exptl_absorpt_process_details sadabs
_exptl_crystal_colour colourless
_exptl_crystal_density_diffrn 1.247
_exptl_crystal_description needle
_exptl_crystal_F_000 496
_exptl_crystal_size_max 0.54
_exptl_crystal_size_mid 0.12
_exptl_crystal_size_min 0.10
_exptl_transmission_factor_max 0.882
_exptl_transmission_factor_min 0.602
_refine_diff_density_max 0.345
_refine_diff_density_min -0.280
_refine_diff_density_rms 0.063
_refine_ls_extinction_coef 0.028(7)
_refine_ls_extinction_expression Fc^*^=kFc[1+0.001xFc^2^\l^3^/sin(2\q)]^-1/4^
_refine_ls_extinction_method SHELXL
_refine_ls_goodness_of_fit_ref 1.033
_refine_ls_hydrogen_treatment constr
_refine_ls_matrix_type full
_refine_ls_number_parameters 250
_refine_ls_number_reflns 2791
_refine_ls_number_restraints 204
_refine_ls_restrained_S_all 1.001
_refine_ls_R_factor_all 0.1307
_refine_ls_R_factor_gt 0.0784
_refine_ls_shift/su_max 0.002
_refine_ls_shift/su_mean 0.000
_refine_ls_structure_factor_coef Fsqd
_refine_ls_weighting_details 'w=1/[\s^2^(Fo^2^)+(0.1368P)^2^+0.3253P] where P=(Fo^2^+2Fc^2^)/3'
_refine_ls_weighting_scheme calc
_refine_ls_wR_factor_gt 0.2199
_refine_ls_wR_factor_ref 0.2605
_reflns_Friedel_coverage 0.000
_reflns_number_gt 1569
_reflns_number_total 2791
_reflns_threshold_expression 'I > 2\s(I)'
_cod_data_source_file c5ra23606a2.cif
_cod_data_source_block hz1
_cod_original_cell_volume 1258.6(16)
_cod_database_code 7224036
_audit_block_doi 10.5517/cc1k5yym
_shelx_space_group_comment
;
The symmetry employed for this shelxl refinement is uniquely defined
by the following loop, which should always be used as a source of
symmetry information in preference to the above space-group names.
They are only intended as comments.
;
_shelx_estimated_absorpt_t_min 0.985
_shelx_estimated_absorpt_t_max 0.992
_shelxl_version_number 2013-4

loop_
_space_group_symop_operation_xyz
'x, y, z'
'-x, y+1/2, -z+1/2'
'-x, -y, -z'
'x, -y-1/2, z-1/2'

loop_
_atom_site_label
_atom_site_type_symbol
_atom_site_fract_x
_atom_site_fract_y
_atom_site_fract_z
_atom_site_U_iso_or_equiv
_atom_site_adp_type
_atom_site_occupancy
_atom_site_site_symmetry_order
_atom_site_calc_flag
_atom_site_refinement_flags_posn
_atom_site_refinement_flags_adp
_atom_site_refinement_flags_occupancy
_atom_site_disorder_assembly
_atom_site_disorder_group
C1 C 0.3379(4) 0.7123(7) 0.16794(6) 0.0528(8) Uani 1 1 d . . . . .
C2 C 0.4591(5) 0.5748(8) 0.18957(7) 0.0657(9) Uani 1 1 d . . . . .
H2 H 0.5868 0.5308 0.1853 0.079 Uiso 1 1 calc R U . . .
C3 C 0.3951(7) 0.5036(9) 0.21665(8) 0.0857(12) Uani 1 1 d . . . . .
H3 H 0.4785 0.4113 0.2306 0.103 Uiso 1 1 calc R U . . .
C4 C 0.2049(9) 0.5691(12) 0.22338(8) 0.0992(15) Uani 1 1 d . . . . .
H4 H 0.1601 0.5175 0.2418 0.119 Uiso 1 1 calc R U . . .
C5 C 0.0834(6) 0.7102(12) 0.20276(8) 0.0920(13) Uani 1 1 d . . . . .
H5 H -0.0434 0.7569 0.2074 0.110 Uiso 1 1 calc R U . . .
C6 C 0.1481(5) 0.7837(9) 0.17509(7) 0.0659(9) Uani 1 1 d . . . . .
H6 H 0.0650 0.8806 0.1613 0.079 Uiso 1 1 calc R U . . .
C7 C 0.4125(4) 0.7888(7) 0.13890(6) 0.0516(7) Uani 1 1 d . . . . .
C8 C 0.309(3) 0.716(6) 0.1146(4) 0.040(2) Uani 0.466(5) 1 d . U P A 1
C9 C 0.126(2) 0.543(5) 0.1116(3) 0.0400(19) Uani 0.466(5) 1 d . U P A 1
H9 H 0.0642 0.4683 0.1282 0.048 Uiso 0.466(5) 1 calc R U P A 1
C10 C 0.043(2) 0.487(5) 0.0856(3) 0.040(2) Uani 0.466(5) 1 d . U P A 1
H10 H -0.0754 0.3789 0.0846 0.048 Uiso 0.466(5) 1 calc R U P A 1
C11 C 0.130(2) 0.586(4) 0.0591(3) 0.045(2) Uani 0.466(5) 1 d . U P A 1
C12 C 0.316(2) 0.757(5) 0.0608(4) 0.048(2) Uani 0.466(5) 1 d . U P A 1
C13 C 0.398(2) 0.817(5) 0.0884(3) 0.047(2) Uani 0.466(5) 1 d . U P A 1
H13 H 0.5156 0.9271 0.0897 0.056 Uiso 0.466(5) 1 calc R U P A 1
N2 N 0.070(3) 0.557(5) 0.0299(3) 0.106(7) Uani 0.466(5) 1 d . . P A 1
O1 O 0.2026(12) 0.683(3) 0.00346(16) 0.139(3) Uani 0.466(5) 1 d . . P A 1
H1 H 0.3142 0.7029 0.0093 0.209 Uiso 0.466(5) 1 calc R U P A 1
C15 C 0.4309(7) 0.8700(15) 0.03183(10) 0.0403(15) Uani 0.466(5) 1 d . . P A 1
H15A H 0.3556 1.0329 0.0210 0.060 Uiso 0.466(5) 1 calc R U P A 1
H15B H 0.4529 0.6740 0.0199 0.060 Uiso 0.466(5) 1 calc R U P A 1
H15C H 0.5519 0.9696 0.0375 0.060 Uiso 0.466(5) 1 calc R U P A 1
C8' C 0.341(2) 0.740(5) 0.1096(3) 0.041(2) Uani 0.534(5) 1 d . U P A 2
C9' C 0.157(2) 0.578(4) 0.1057(3) 0.047(2) Uani 0.534(5) 1 d . U P A 2
H9' H 0.0920 0.5055 0.1221 0.056 Uiso 0.534(5) 1 calc R U P A 2
C10' C 0.074(2) 0.527(4) 0.0789(3) 0.045(2) Uani 0.534(5) 1 d . U P A 2
C11' C 0.1719(18) 0.631(4) 0.0537(3) 0.044(2) Uani 0.534(5) 1 d . U P A 2
C12' C 0.3609(17) 0.790(4) 0.0569(3) 0.049(2) Uani 0.534(5) 1 d . U P A 2
H12' H 0.4269 0.8589 0.0406 0.059 Uiso 0.534(5) 1 calc R U P A 2
C13' C 0.437(2) 0.835(5) 0.0829(3) 0.048(2) Uani 0.534(5) 1 d . U P A 2
H13' H 0.5583 0.9323 0.0844 0.057 Uiso 0.534(5) 1 calc R U P A 2
N2' N 0.0832(10) 0.568(3) 0.0295(2) 0.050(3) Uani 0.534(5) 1 d . . P A 2
O1' O -0.1102(5) 0.3952(12) 0.03001(7) 0.0579(14) Uani 0.534(5) 1 d . . P A 2
H1' H -0.1044 0.2133 0.0214 0.087 Uiso 0.534(5) 1 calc R U P A 2
C15' C -0.1095(13) 0.387(3) 0.07508(19) 0.113(3) Uani 0.534(5) 1 d . . P A 2
H15D H -0.1980 0.5609 0.0689 0.169 Uiso 0.534(5) 1 calc R U P A 2
H15E H -0.1505 0.2913 0.0931 0.169 Uiso 0.534(5) 1 calc R U P A 2
H15F H -0.1059 0.2118 0.0606 0.169 Uiso 0.534(5) 1 calc R U P A 2
C14 C 0.6008(5) 0.9433(9) 0.13909(6) 0.0609(8) Uani 1 1 d . . . . .
N1 N 0.7489(4) 1.0762(9) 0.14005(7) 0.0809(9) Uani 1 1 d . . . . .

loop_
_atom_site_aniso_label
_atom_site_aniso_U_11
_atom_site_aniso_U_22
_atom_site_aniso_U_33
_atom_site_aniso_U_23
_atom_site_aniso_U_13
_atom_site_aniso_U_12
C1 0.0638(18) 0.0503(16) 0.0440(15) -0.0060(12) -0.0088(12) 0.0011(13)
C2 0.085(2) 0.0592(19) 0.0515(18) -0.0042(14) -0.0188(15) 0.0025(17)
C3 0.136(4) 0.069(2) 0.051(2) 0.0008(16) -0.024(2) -0.006(2)
C4 0.153(4) 0.095(3) 0.049(2) -0.0038(19) 0.003(2) -0.039(3)
C5 0.103(3) 0.114(3) 0.059(2) -0.023(2) 0.014(2) -0.031(3)
C6 0.067(2) 0.074(2) 0.0561(19) -0.0091(15) -0.0037(14) -0.0029(17)
C7 0.0552(16) 0.0517(16) 0.0476(16) -0.0042(12) -0.0062(12) 0.0066(13)
C8 0.046(5) 0.046(4) 0.030(5) 0.004(4) 0.013(3) -0.002(4)
C9 0.044(4) 0.050(4) 0.026(4) 0.006(3) 0.010(3) -0.007(3)
C10 0.041(4) 0.054(4) 0.024(5) 0.005(3) 0.009(3) -0.007(3)
C11 0.048(5) 0.059(4) 0.028(5) 0.004(4) 0.010(3) 0.000(4)
C12 0.052(5) 0.057(4) 0.035(4) 0.006(3) 0.023(3) 0.002(4)
C13 0.050(5) 0.054(4) 0.037(5) 0.000(4) 0.017(3) -0.003(4)
N2 0.161(13) 0.130(14) 0.028(7) 0.005(7) 0.005(7) 0.044(11)
O1 0.147(6) 0.185(9) 0.087(5) 0.029(5) 0.017(4) -0.002(7)
C15 0.048(3) 0.053(3) 0.020(2) 0.005(2) 0.010(2) -0.002(2)
C8' 0.046(5) 0.048(4) 0.030(5) 0.005(4) 0.008(3) 0.002(4)
C9' 0.054(5) 0.053(4) 0.034(4) 0.005(3) 0.012(3) -0.002(3)
C10' 0.051(5) 0.054(4) 0.030(5) 0.003(4) 0.006(3) -0.002(3)
C11' 0.049(5) 0.056(4) 0.028(4) 0.005(3) 0.011(3) 0.002(3)
C12' 0.052(5) 0.060(4) 0.036(4) 0.006(3) 0.013(3) 0.002(4)
C13' 0.053(5) 0.057(3) 0.033(4) 0.002(3) 0.016(3) -0.002(4)
N2' 0.029(3) 0.067(6) 0.055(7) -0.012(5) -0.007(3) -0.006(4)
O1' 0.041(2) 0.093(3) 0.040(2) -0.0096(19) -0.0050(15) -0.018(2)
C15' 0.127(7) 0.121(8) 0.092(6) -0.007(5) 0.013(5) -0.016(6)
C14 0.0589(18) 0.069(2) 0.0545(18) -0.0031(14) -0.0063(13) 0.0078(16)
N1 0.0604(17) 0.093(2) 0.089(2) -0.0017(17) -0.0075(14) -0.0058(16)

loop_
_atom_type_symbol
_atom_type_description
_atom_type_scat_dispersion_real
_atom_type_scat_dispersion_imag
_atom_type_scat_source
C C 0.0033 0.0016 'International Tables Vol C Tables 4.2.6.8 and 6.1.1.4'
H H 0.0000 0.0000 'International Tables Vol C Tables 4.2.6.8 and 6.1.1.4'
N N 0.0061 0.0033 'International Tables Vol C Tables 4.2.6.8 and 6.1.1.4'
O O 0.0106 0.0060 'International Tables Vol C Tables 4.2.6.8 and 6.1.1.4'

loop_
_geom_angle_atom_site_label_1
_geom_angle_atom_site_label_2
_geom_angle_atom_site_label_3
_geom_angle
C6 C1 C2 118.0(3)
C6 C1 C7 121.7(3)
C2 C1 C7 120.3(3)
C3 C2 C1 121.7(4)
C3 C2 H2 119.1
C1 C2 H2 119.1
C2 C3 C4 119.9(4)
C2 C3 H3 120.1
C4 C3 H3 120.1
C5 C4 C3 119.7(4)
C5 C4 H4 120.1
C3 C4 H4 120.1
C4 C5 C6 120.6(4)
C4 C5 H5 119.7
C6 C5 H5 119.7
C5 C6 C1 120.1(3)
C5 C6 H6 120.0
C1 C6 H6 120.0
C8 C7 C14 124.4(7)
C8' C7 C14 111.0(6)
C8 C7 C1 120.9(7)
C8' C7 C1 134.3(6)
C14 C7 C1 114.7(2)
C7 C8 C13 113.9(11)
C7 C8 C9 129.5(10)
C13 C8 C9 116.5(11)
C10 C9 C8 121.6(9)
C10 C9 H9 119.2
C8 C9 H9 119.2
C9 C10 C11 122.6(10)
C9 C10 H10 118.7
C11 C10 H10 118.7
N2 C11 C10 132.1(12)
N2 C11 C12 109.7(12)
C10 C11 C12 118.2(10)
C13 C12 C11 118.0(9)
C13 C12 C15 119.8(10)
C11 C12 C15 122.2(11)
C12 C13 C8 123.1(10)
C12 C13 H13 118.5
C8 C13 H13 118.5
C11 N2 O1 121.9(13)
N2 O1 H1 109.5
C12 C15 H15A 109.5
C12 C15 H15B 109.5
H15A C15 H15B 109.5
C12 C15 H15C 109.5
H15A C15 H15C 109.5
H15B C15 H15C 109.5
C9' C8' C7 117.7(9)
C9' C8' C13' 115.6(9)
C7 C8' C13' 126.7(10)
C10' C9' C8' 122.4(8)
C10' C9' H9' 118.8
C8' C9' H9' 118.8
C9' C10' C15' 122.7(8)
C9' C10' C11' 119.5(9)
C15' C10' C11' 117.8(9)
N2' C11' C10' 114.9(9)
N2' C11' C12' 125.8(9)
C10' C11' C12' 119.4(8)
C13' C12' C11' 119.7(8)
C13' C12' H12' 120.2
C11' C12' H12' 120.2
C12' C13' C8' 123.4(9)
C12' C13' H13' 118.3
C8' C13' H13' 118.3
C11' N2' O1' 119.1(9)
N2' O1' H1' 109.5
C10' C15' H15D 109.5
C10' C15' H15E 109.5
H15D C15' H15E 109.5
C10' C15' H15F 109.5
H15D C15' H15F 109.5
H15E C15' H15F 109.5
N1 C14 C7 177.2(4)

loop_
_geom_bond_atom_site_label_1
_geom_bond_atom_site_label_2
_geom_bond_distance
C1 C6 1.396(4)
C1 C2 1.398(4)
C1 C7 1.474(4)
C2 C3 1.361(5)
C2 H2 0.9300
C3 C4 1.390(6)
C3 H3 0.9300
C4 C5 1.373(6)
C4 H4 0.9300
C5 C6 1.389(5)
C5 H5 0.9300
C6 H6 0.9300
C7 C8 1.35(2)
C7 C8' 1.438(17)
C7 C14 1.444(4)
C8 C13 1.424(12)
C8 C9 1.447(17)
C9 C10 1.332(16)
C9 H9 0.9300
C10 C11 1.427(10)
C10 H10 0.9300
C11 N2 1.40(2)
C11 C12 1.456(14)
C12 C13 1.399(19)
C12 C15 1.630(12)
C13 H13 0.9300
N2 O1 1.622(18)
O1 H1 0.8200
C15 H15A 0.9600
C15 H15B 0.9600
C15 H15C 0.9600
C8' C9' 1.437(15)
C8' C13' 1.462(10)
C9' C10' 1.365(15)
C9' H9' 0.9300
C10' C15' 1.396(15)
C10' C11' 1.420(9)
C11' N2' 1.282(17)
C11' C12' 1.462(12)
C12' C13' 1.305(15)
C12' H12' 0.9300
C13' H13' 0.9300
N2' O1' 1.509(9)
O1' H1' 0.8200
C15' H15D 0.9600
C15' H15E 0.9600
C15' H15F 0.9600
C14 N1 1.156(4)
